data_4103603
loop_
_publ_author_name
'Michael G\"obel'
'Konstantin Karaghiosoff'
'Thomas M. Klap\"otke'
'Davin G. Piercey'
'J\"org Stierstorfer'

_publ_contact_author_address
;
Department Chemie
Ludwig-Maximilians Universit\"at
Butenandtstra\&se 5-13 (Haus D)
D-81377 M\"unchen
Bundesrepublik Deutschland
;
_publ_contact_author_email tmk@cup.uni-muenchen.de
_publ_contact_author_fax +49-89-2180-77491
_publ_contact_author_name 'Thomas M. Klapo\"tke'
_publ_contact_author_phone +49-89-2180-77492
_publ_section_title
;
 Nitrotetrazolate-2N-oxides and the Strategy of N-Oxide Introduction
;
_journal_name_full 'Journal of the American Chemical Society'
_journal_page_first 17216
_journal_page_last 17226
_journal_paper_doi 10.1021/ja106892a
_journal_volume 132
_journal_year 2010
_chemical_formula_moiety 'C H8 N5, C N5 O3'
_chemical_formula_sum 'C2 H8 N10 O3'
_chemical_formula_weight 220.18
_chemical_name_common '1,3-diaminoguanidinium 5-nitrotetrazolate-N-oxide'
_chemical_name_systematic '1,3-diaminoguanidinium 5-nitrotetrazolate-N-oxide'
_space_group_IT_number 2
_symmetry_cell_setting triclinic
_symmetry_Int_Tables_number 2
_symmetry_space_group_name_Hall '-P 1'
_symmetry_space_group_name_H-M 'P -1'
_atom_sites_solution_hydrogens geom
_atom_sites_solution_primary direct
_atom_sites_solution_secondary difmap
_audit_author_name 'Joerg Stierstorfer'
_audit_creation_date
;
'Sat Jun 19 15:32:00 2010'
;
_audit_creation_method SHELXL-97
_audit_update_record 29.07.2010
_cell_angle_alpha 90.218(7)
_cell_angle_beta 94.461(7)
_cell_angle_gamma 97.519(7)
_cell_formula_units_Z 2
_cell_length_a 6.4344(6)
_cell_length_b 8.0055(7)
_cell_length_c 8.5160(8)
_cell_measurement_reflns_used 1061
_cell_measurement_temperature 173(2)
_cell_measurement_theta_max 28.4443
_cell_measurement_theta_min 4.1418
_cell_volume 433.53(7)
_computing_cell_refinement
;
CrysAlis RED, Oxford Diffraction Ltd.,
Version 1.171.27p5 beta (release 01-04-2005 CrysAlis171 .NET)
(compiled Apr  1 2005,17:53:34)
;
_computing_data_collection
;
CrysAlis CCD, Oxford Diffraction Ltd.,
Version 1.171.27p5 beta (release 01-04-2005 CrysAlis171 .NET)
(compiled Apr  1 2005,17:53:34)
;
_computing_data_reduction
;
CrysAlis RED, Oxford Diffraction Ltd.,
Version 1.171.27p5 beta (release 01-04-2005 CrysAlis171 .NET)
(compiled Apr  1 2005,17:53:34)
;
_computing_molecular_graphics
;
'ORTEP (M. N. Burnett, C. K. Johnson, ORTEP-III: Oak Ridge Thermal Ellipsoid
;
_computing_publication_material 'PLATON (A. L. Spek, Acta Crystallogr, Sect. A, 1990, 46, C34, 1995 version).'
_computing_structure_refinement 'SHELXL-97 (Sheldrick, 1997)'
_computing_structure_solution SIR-92
_diffrn_ambient_temperature 173
_diffrn_detector_area_resol_mean 15.9809
_diffrn_measured_fraction_theta_full 0.945
_diffrn_measured_fraction_theta_max 0.945
_diffrn_measurement_device 'CCD camera on \k-goniostat'
_diffrn_measurement_device_type KappaCCD
_diffrn_measurement_method omega-scan
_diffrn_orient_matrix_UB_11 -0.0399114014
_diffrn_orient_matrix_UB_12 0.0399756412
_diffrn_orient_matrix_UB_13 0.0643106041
_diffrn_orient_matrix_UB_21 -0.0783841373
_diffrn_orient_matrix_UB_22 -0.0705655712
_diffrn_orient_matrix_UB_23 0.0060073036
_diffrn_orient_matrix_UB_31 0.0693889655
_diffrn_orient_matrix_UB_32 -0.0379041386
_diffrn_orient_matrix_UB_33 0.0536194120
_diffrn_radiation_collimation 0.5
_diffrn_radiation_monochromator graphite
_diffrn_radiation_source 'fine-focus sealed tube'
_diffrn_radiation_type 'Mo K\a'
_diffrn_radiation_wavelength 0.71073
_diffrn_reflns_av_R_equivalents 0.0193
_diffrn_reflns_av_sigmaI/netI 0.0566
_diffrn_reflns_limit_h_max 8
_diffrn_reflns_limit_h_min -5
_diffrn_reflns_limit_k_max 10
_diffrn_reflns_limit_k_min -10
_diffrn_reflns_limit_l_max 10
_diffrn_reflns_limit_l_min -11
_diffrn_reflns_number 2989
_diffrn_reflns_theta_full 27.50
_diffrn_reflns_theta_max 27.50
_diffrn_reflns_theta_min 4.15
_diffrn_source_current 40
_diffrn_source_type 'Spellman generator'
_diffrn_source_voltage 50
_exptl_absorpt_coefficient_mu 0.148
_exptl_absorpt_correction_T_max 0.99000
_exptl_absorpt_correction_T_min 0.96689
_exptl_absorpt_correction_type multi-scan
_exptl_absorpt_process_details
;SCALE3 ABSPACK - An Oxford Diffraction program (1.0.4,gui:1.0.3)
(C) 2005 Oxford Diffraction Ltd.
;
_exptl_crystal_colour colorless
_exptl_crystal_density_diffrn 1.687
_exptl_crystal_density_method 'not measured'
_exptl_crystal_description rod
_exptl_crystal_F_000 228
_exptl_crystal_size_max 0.19
_exptl_crystal_size_mid 0.14
_exptl_crystal_size_min 0.13
_refine_diff_density_max 0.220
_refine_diff_density_min -0.171
_refine_diff_density_rms 0.043
_refine_ls_extinction_method none
_refine_ls_goodness_of_fit_ref 0.885
_refine_ls_hydrogen_treatment refall
_refine_ls_matrix_type full
_refine_ls_number_parameters 232
_refine_ls_number_reflns 1889
_refine_ls_number_restraints 21
_refine_ls_restrained_S_all 0.898
_refine_ls_R_factor_all 0.0810
_refine_ls_R_factor_gt 0.0409
_refine_ls_shift/su_max 0.000
_refine_ls_shift/su_mean 0.000
_refine_ls_structure_factor_coef Fsqd
_refine_ls_weighting_details 'calc w=1/[\s^2^(Fo^2^)+(0.1000P)^2^+0.0000P] where P=(Fo^2^+2Fc^2^)/3'
_refine_ls_weighting_scheme calc
_refine_ls_wR_factor_gt 0.0932
_refine_ls_wR_factor_ref 0.1035
_reflns_number_gt 1106
_reflns_number_total 1889
_reflns_threshold_expression >2sigma(I)
_cod_data_source_file ja106892a_si_008.cif
_cod_data_source_block fx239
_cod_database_code 4103603

loop_
_symmetry_equiv_pos_as_xyz
'x, y, z'
'-x, -y, -z'

loop_
_atom_site_label
_atom_site_type_symbol
_atom_site_fract_x
_atom_site_fract_y
_atom_site_fract_z
_atom_site_U_iso_or_equiv
_atom_site_adp_type
_atom_site_occupancy
_atom_site_symmetry_multiplicity
_atom_site_calc_flag
_atom_site_refinement_flags
_atom_site_disorder_assembly
_atom_site_disorder_group
O1A O 0.3990(11) 0.9608(10) 0.2999(8) 0.0421(9) Uani 0.725(2) 1 d PD A 1
O2A O 0.2914(3) 1.0815(3) 0.0815(2) 0.0390(5) Uani 0.725(2) 1 d PD A 1
N5A N 0.3332(5) 0.9604(4) 0.1577(4) 0.0297(7) Uani 0.725(2) 1 d PD A 1
C1A C 0.2977(4) 0.7960(6) 0.0812(5) 0.0256(7) Uani 0.725(2) 1 d PD A 1
N4A N 0.331(2) 0.6536(9) 0.1568(12) 0.0346(17) Uani 0.725(2) 1 d PD A 1
N3A N 0.2801(4) 0.5335(3) 0.0519(3) 0.0386(7) Uani 0.725(2) 1 d PD A 1
N2A N 0.2223(7) 0.6090(5) -0.0818(6) 0.0331(10) Uani 0.725(2) 1 d PD A 1
N1A N 0.2281(19) 0.7736(8) -0.0703(9) 0.0309(13) Uani 0.725(2) 1 d PD A 1
O3A O 0.1689(9) 0.5338(6) -0.2136(6) 0.0390(5) Uani 0.725(2) 1 d PD A 1
O1B O 0.174(2) 0.4924(10) -0.2091(18) 0.039(2) Uani 0.275(2) 1 d PD A 2
O2B O 0.2320(8) 0.3956(6) 0.0047(6) 0.0390(5) Uani 0.275(2) 1 d PD A 2
N5B N 0.2249(18) 0.5290(13) -0.0748(16) 0.039(3) Uani 0.275(2) 1 d PD A 2
C1B C 0.2602(13) 0.6836(15) 0.0033(13) 0.043(3) Uani 0.275(2) 1 d PD A 2
N4B N 0.231(6) 0.8263(18) -0.070(3) 0.034(4) Uani 0.275(2) 1 d PD A 2
N3B N 0.2742(11) 0.9458(12) 0.0437(10) 0.056(2) Uani 0.275(2) 1 d PD A 2
N2B N 0.3386(13) 0.8668(14) 0.1697(13) 0.041(2) Uani 0.275(2) 1 d PD A 2
N1B N 0.329(5) 0.7018(19) 0.155(3) 0.020(3) Uani 0.275(2) 1 d PD A 2
O3B O 0.418(3) 0.961(2) 0.292(2) 0.0390(5) Uani 0.275(2) 1 d PD A 2
N1 N 0.2179(3) 0.1969(2) 0.60047(17) 0.0352(4) Uani 1 1 d . . .
N4 N 0.4272(3) 0.3452(3) 0.3699(2) 0.0436(5) Uani 1 1 d . . .
N3 N 0.2073(3) 0.3351(3) 0.3675(2) 0.0468(5) Uani 1 1 d . . .
C2 C 0.1086(3) 0.2615(2) 0.4854(2) 0.0324(5) Uani 1 1 d . . .
N2 N 0.1159(3) 0.1352(3) 0.7328(2) 0.0451(5) Uani 1 1 d . . .
N5 N -0.0982(3) 0.2524(3) 0.4835(3) 0.0549(6) Uani 1 1 d . . .
H1 H 0.344(3) 0.209(2) 0.596(2) 0.039(6) Uiso 1 1 d . . .
H2B H 0.154(4) 0.036(3) 0.750(3) 0.066(8) Uiso 1 1 d . . .
H2A H 0.157(4) 0.211(4) 0.808(3) 0.080(10) Uiso 1 1 d . . .
H5B H -0.162(4) 0.212(3) 0.552(3) 0.052(7) Uiso 1 1 d . . .
H5A H -0.163(4) 0.302(3) 0.409(3) 0.073(8) Uiso 1 1 d . . .
H3 H 0.143(4) 0.384(3) 0.296(3) 0.074(8) Uiso 1 1 d . . .
H4B H 0.451(4) 0.269(3) 0.308(3) 0.062(9) Uiso 1 1 d . . .
H4A H 0.480(4) 0.451(4) 0.338(3) 0.085(10) Uiso 1 1 d . . .

loop_
_atom_site_aniso_label
_atom_site_aniso_U_11
_atom_site_aniso_U_22
_atom_site_aniso_U_33
_atom_site_aniso_U_23
_atom_site_aniso_U_13
_atom_site_aniso_U_12
O1A 0.0337(18) 0.0672(16) 0.0264(13) -0.0029(12) -0.0022(12) 0.0126(13)
O2A 0.0510(10) 0.0307(11) 0.0354(10) 0.0110(9) -0.0020(7) 0.0087(8)
N5A 0.0287(13) 0.0347(19) 0.0264(19) 0.0087(17) 0.0043(11) 0.0055(14)
C1A 0.0220(14) 0.031(2) 0.0246(18) 0.009(2) 0.0025(13) 0.0065(14)
N4A 0.041(2) 0.032(4) 0.034(3) 0.014(3) 0.0069(17) 0.014(4)
N3A 0.0461(15) 0.0402(18) 0.0301(15) 0.0092(15) 0.0004(12) 0.0094(12)
N2A 0.0271(15) 0.040(3) 0.033(2) 0.004(2) 0.0051(13) 0.005(2)
N1A 0.0308(19) 0.032(4) 0.029(2) 0.012(3) -0.0006(15) 0.003(4)
O3A 0.0510(10) 0.0307(11) 0.0354(10) 0.0110(9) -0.0020(7) 0.0087(8)
O1B 0.037(3) 0.021(5) 0.057(5) 0.011(4) -0.014(3) 0.009(4)
O2B 0.0510(10) 0.0307(11) 0.0354(10) 0.0110(9) -0.0020(7) 0.0087(8)
N5B 0.023(4) 0.054(8) 0.041(7) 0.012(6) 0.004(4) 0.011(6)
C1B 0.031(5) 0.064(9) 0.037(6) 0.007(8) 0.012(4) 0.005(5)
N4B 0.044(5) 0.021(8) 0.035(6) -0.002(6) -0.001(4) -0.003(8)
N3B 0.049(5) 0.082(9) 0.040(5) 0.017(5) 0.010(4) 0.014(5)
N2B 0.026(4) 0.052(8) 0.045(6) 0.005(7) 0.005(4) 0.004(5)
N1B 0.031(5) 0.008(7) 0.022(7) -0.006(6) 0.000(4) 0.007(7)
O3B 0.0510(10) 0.0307(11) 0.0354(10) 0.0110(9) -0.0020(7) 0.0087(8)
N1 0.0257(9) 0.0561(12) 0.0252(9) 0.0160(8) 0.0029(7) 0.0096(8)
N4 0.0281(9) 0.0615(14) 0.0407(11) 0.0123(12) 0.0014(8) 0.0049(9)
N3 0.0290(9) 0.0781(14) 0.0339(10) 0.0277(10) -0.0004(7) 0.0099(9)
C2 0.0283(10) 0.0435(12) 0.0257(10) 0.0053(9) -0.0014(8) 0.0078(9)
N2 0.0368(10) 0.0680(15) 0.0322(10) 0.0218(11) 0.0050(8) 0.0108(10)
N5 0.0289(10) 0.0998(18) 0.0379(11) 0.0324(12) 0.0026(8) 0.0144(10)

loop_
_atom_type_symbol
_atom_type_description
_atom_type_scat_dispersion_real
_atom_type_scat_dispersion_imag
_atom_type_scat_source
C C 0.0033 0.0016 'International Tables Vol C Tables 4.2.6.8 and 6.1.1.4'
H H 0.0000 0.0000 'International Tables Vol C Tables 4.2.6.8 and 6.1.1.4'
N N 0.0061 0.0033 'International Tables Vol C Tables 4.2.6.8 and 6.1.1.4'
O O 0.0106 0.0060 'International Tables Vol C Tables 4.2.6.8 and 6.1.1.4'

loop_
_geom_angle_atom_site_label_1
_geom_angle_atom_site_label_2
_geom_angle_atom_site_label_3
_geom_angle
O2A N5A O1A 126.6(4)
O2A N5A C1A 118.3(3)
O1A N5A C1A 115.1(5)
N1A C1A N4A 114.5(7)
N1A C1A N5A 122.7(4)
N4A C1A N5A 122.8(6)
N3A N4A C1A 105.2(7)
N4A N3A N2A 105.9(4)
O3A N2A N1A 120.1(5)
O3A N2A N3A 124.9(4)
N1A N2A N3A 114.9(5)
N2A N1A C1A 99.4(5)
O1B N5B O2B 109.4(10)
O1B N5B C1B 131.5(10)
O2B N5B C1B 118.9(11)
N4B C1B N1B 115.0(15)
N4B C1B N5B 121.8(11)
N1B C1B N5B 123.2(11)
C1B N4B N3B 104.3(16)
N2B N3B N4B 105.2(11)
O3B N2B N3B 116.8(13)
O3B N2B N1B 127.0(14)
N3B N2B N1B 116.0(12)
N2B N1B C1B 99.2(13)
C2 N1 N2 118.95(16)
C2 N1 H1 116.2(14)
N2 N1 H1 124.1(14)
N3 N4 H4B 105.9(17)
N3 N4 H4A 108.6(16)
H4B N4 H4A 112(2)
C2 N3 N4 119.53(17)
C2 N3 H3 121.4(17)
N4 N3 H3 118.9(17)
N1 C2 N5 121.14(19)
N1 C2 N3 119.28(16)
N5 C2 N3 119.58(17)
N1 N2 H2B 105.5(17)
N1 N2 H2A 105.1(18)
H2B N2 H2A 115(2)
C2 N5 H5B 122.3(16)
C2 N5 H5A 118.2(18)
H5B N5 H5A 119(3)

loop_
_geom_bond_atom_site_label_1
_geom_bond_atom_site_label_2
_geom_bond_distance
O1A N5A 1.252(7)
O2A N5A 1.216(4)
N5A C1A 1.449(6)
C1A N1A 1.335(9)
C1A N4A 1.345(7)
N4A N3A 1.302(9)
N3A N2A 1.340(5)
N2A O3A 1.273(7)
N2A N1A 1.317(8)
O1B N5B 1.190(15)
O2B N5B 1.271(10)
N5B C1B 1.386(13)
C1B N4B 1.332(16)
C1B N1B 1.337(19)
N4B N3B 1.347(19)
N3B N2B 1.314(12)
N2B O3B 1.311(17)
N2B N1B 1.319(15)
N1 C2 1.310(2)
N1 N2 1.407(2)
N1 H1 0.809(19)
N4 N3 1.405(2)
N4 H4B 0.84(3)
N4 H4A 0.92(3)
N3 C2 1.328(2)
N3 H3 0.84(3)
C2 N5 1.321(2)
N2 H2B 0.87(3)
N2 H2A 0.88(3)
N5 H5B 0.79(2)
N5 H5A 0.85(3)

loop_
_geom_torsion_atom_site_label_1
_geom_torsion_atom_site_label_2
_geom_torsion_atom_site_label_3
_geom_torsion_atom_site_label_4
_geom_torsion
O2A N5A C1A N1A 2.4(8)
O1A N5A C1A N1A -179.9(8)
O2A N5A C1A N4A -177.3(8)
O1A N5A C1A N4A 0.5(9)
N1A C1A N4A N3A -0.4(12)
N5A C1A N4A N3A 179.2(5)
C1A N4A N3A N2A 0.9(10)
N4A N3A N2A O3A 177.3(8)
N4A N3A N2A N1A -1.3(10)
O3A N2A N1A C1A -177.6(5)
N3A N2A N1A C1A 1.0(10)
N4A C1A N1A N2A -0.3(11)
N5A C1A N1A N2A -180.0(4)
O1B N5B C1B N4B 2(3)
O2B N5B C1B N4B -172(2)
O1B N5B C1B N1B -176(2)
O2B N5B C1B N1B 9(2)
N1B C1B N4B N3B -3(3)
N5B C1B N4B N3B 178.1(14)
C1B N4B N3B N2B 4(3)
N4B N3B N2B O3B 171(2)
N4B N3B N2B N1B -5(3)
O3B N2B N1B C1B -172.1(15)
N3B N2B N1B C1B 3(3)
N4B C1B N1B N2B 0(3)
N5B C1B N1B N2B 179.1(12)
N2 N1 C2 N5 -7.7(3)
N2 N1 C2 N3 173.3(2)
N4 N3 C2 N1 -1.2(3)
N4 N3 C2 N5 179.8(2)
